data_7053771
loop_
_publ_author_name
'Zhao, Yao-Peng'
'Wang, Xiao-Jun'
'Wang, Jing-Jing'
'Si, Gang'
'Liu, Yan'
'Tung, Chen-Ho'
'Wu, Li-Zhu'

_publ_section_title
;
 Tetrathiafulvalene derivatives bearing a crown ether with intramolecular
 charge transfer properties: synthesis and cation binding studies
;
_journal_issue 4
_journal_name_full 'New Journal of Chemistry'
_journal_page_first 813
_journal_paper_doi 10.1039/b817892e
_journal_volume 33
_journal_year 2009
_chemical_formula_sum 'C22 H22 O5 S4'
_chemical_formula_weight 494.64
_chemical_name_systematic
;
?
;
_space_group_IT_number 61
_symmetry_cell_setting orthorhombic
_symmetry_space_group_name_Hall '-P 2ac 2ab'
_symmetry_space_group_name_H-M 'P b c a'
_atom_sites_solution_hydrogens geom
_atom_sites_solution_primary direct
_atom_sites_solution_secondary difmap
_audit_creation_method SHELXL-97
_cell_angle_alpha 90.00
_cell_angle_beta 90.00
_cell_angle_gamma 90.00
_cell_formula_units_Z 8
_cell_length_a 19.120(4)
_cell_length_b 8.8777(16)
_cell_length_c 28.301(5)
_cell_measurement_reflns_used 3224
_cell_measurement_temperature 294(2)
_cell_measurement_theta_max 23.60
_cell_measurement_theta_min 2.57
_cell_volume 4803.9(16)
_computing_cell_refinement 'Bruker SMART'
_computing_data_collection 'Bruker SMART'
_computing_data_reduction 'Bruker SAINT'
_computing_molecular_graphics 'Bruker SHELXTL'
_computing_publication_material 'Bruker SHELXTL'
_computing_structure_refinement 'SHELXL-97 (Sheldrick, 1997)'
_computing_structure_solution 'SHELXS-97 (Sheldrick, 1990)'
_diffrn_ambient_temperature 294(2)
_diffrn_measured_fraction_theta_full 1.000
_diffrn_measured_fraction_theta_max 1.000
_diffrn_measurement_device_type 'CCD area detector'
_diffrn_measurement_method 'phi and omega scans'
_diffrn_radiation_monochromator graphite
_diffrn_radiation_source 'fine-focus sealed tube'
_diffrn_radiation_type MoK\a
_diffrn_radiation_wavelength 0.71073
_diffrn_reflns_av_R_equivalents 0.0827
_diffrn_reflns_av_sigmaI/netI 0.0621
_diffrn_reflns_limit_h_max 22
_diffrn_reflns_limit_h_min -22
_diffrn_reflns_limit_k_max 7
_diffrn_reflns_limit_k_min -10
_diffrn_reflns_limit_l_max 33
_diffrn_reflns_limit_l_min -26
_diffrn_reflns_number 23120
_diffrn_reflns_theta_full 25.02
_diffrn_reflns_theta_max 25.02
_diffrn_reflns_theta_min 1.44
_exptl_absorpt_coefficient_mu 0.426
_exptl_absorpt_correction_T_max 0.9428
_exptl_absorpt_correction_T_min 0.8758
_exptl_absorpt_correction_type multi-scan
_exptl_absorpt_process_details SADABS
_exptl_crystal_density_diffrn 1.368
_exptl_crystal_density_meas ?
_exptl_crystal_density_method 'not measured'
_exptl_crystal_F_000 2064
_exptl_crystal_size_max 0.32
_exptl_crystal_size_mid 0.22
_exptl_crystal_size_min 0.14
_refine_diff_density_max 0.234
_refine_diff_density_min -0.239
_refine_diff_density_rms 0.055
_refine_ls_extinction_method none
_refine_ls_goodness_of_fit_ref 1.074
_refine_ls_hydrogen_treatment constr
_refine_ls_matrix_type full
_refine_ls_number_parameters 280
_refine_ls_number_reflns 4243
_refine_ls_number_restraints 0
_refine_ls_restrained_S_all 1.074
_refine_ls_R_factor_all 0.1069
_refine_ls_R_factor_gt 0.0422
_refine_ls_shift/su_max 0.003
_refine_ls_shift/su_mean 0.001
_refine_ls_structure_factor_coef Fsqd
_refine_ls_weighting_details 'calc w=1/[\s^2^(Fo^2^)+(0.0434P)^2^+0.0000P] where P=(Fo^2^+2Fc^2^)/3'
_refine_ls_weighting_scheme calc
_refine_ls_wR_factor_gt 0.0874
_refine_ls_wR_factor_ref 0.1086
_reflns_number_gt 2312
_reflns_number_total 4243
_reflns_threshold_expression >2sigma(I)
_cod_data_source_file b817892esup1.cif
_cod_data_source_block TBC
_cod_depositor_comments
;
The following automatic conversions were performed:

'_symmetry_cell_setting' value 'Orthorhombic' changed to
'orthorhombic' according to
/home/saulius/struct/CIF-dictionaries/cif_core.dic dictionary named
'cif_core.dic' version 2.4.2 from
2011-04-26.

'_exptl_absorpt_correction_type' value 'MULTI-SCAN'
changed to 'multi-scan' according to
/home/saulius/struct/CIF-dictionaries/cif_core.dic dictionary named
'cif_core.dic' version 2.4.2 from
2011-04-26.

'_refine_ls_hydrogen_treatment' value 'CONSTR' changed
to 'constr' according to
/home/saulius/struct/CIF-dictionaries/cif_core.dic dictionary named
'cif_core.dic' version 2.4.2 from 2011-04-26.

Automatic conversion script
Id: cif_fix_values 1891 2012-01-12 08:04:46Z andrius 

The following automatic conversions were performed:

'_exptl_crystal_density_meas' value 'none' was changed to '?' - the
value is perceived as not measured.

Automatic conversion script
Id: cif_fix_values 3008 2015-01-20 13:52:24Z robertas 
;
_cod_original_cell_volume 4804.0(15)
_cod_original_sg_symbol_H-M Pbca
_cod_database_code 7053771

loop_
_symmetry_equiv_pos_as_xyz
'x, y, z'
'-x+1/2, -y, z+1/2'
'-x, y+1/2, -z+1/2'
'x+1/2, -y+1/2, -z'
'-x, -y, -z'
'x-1/2, y, -z-1/2'
'x, -y-1/2, z-1/2'
'-x-1/2, y-1/2, z'

loop_
_atom_site_label
_atom_site_type_symbol
_atom_site_fract_x
_atom_site_fract_y
_atom_site_fract_z
_atom_site_U_iso_or_equiv
_atom_site_adp_type
_atom_site_occupancy
_atom_site_symmetry_multiplicity
_atom_site_calc_flag
_atom_site_refinement_flags
S1 S 0.12727(5) 1.08017(9) 1.14058(3) 0.0517(3) Uani 1 1 d .
S2 S -0.00544(4) 0.91163(9) 1.13881(3) 0.0529(3) Uani 1 1 d .
S3 S 0.07865(4) 0.61573(9) 1.09782(3) 0.0517(3) Uani 1 1 d .
S4 S 0.20958(5) 0.79101(10) 1.09966(4) 0.0584(3) Uani 1 1 d .
O1 O 0.13959(11) -0.2488(2) 0.91742(8) 0.0475(6) Uani 1 1 d .
O2 O 0.07077(12) -0.4398(2) 0.85353(8) 0.0534(6) Uani 1 1 d .
O3 O 0.11892(12) -0.3097(3) 0.76937(9) 0.0669(7) Uani 1 1 d .
O4 O 0.15187(13) -0.0019(3) 0.78802(8) 0.0646(7) Uani 1 1 d .
O5 O 0.20234(11) -0.0150(2) 0.88174(9) 0.0508(6) Uani 1 1 d .
C1 C 0.0498(2) 1.1809(4) 1.14688(12) 0.0558(10) Uani 1 1 d .
H1 H 0.0502 1.2851 1.1504 0.067 Uiso 1 1 calc R
C2 C -0.00946(19) 1.1056(4) 1.14653(12) 0.0526(10) Uani 1 1 d .
H2 H -0.0521 1.1545 1.1503 0.063 Uiso 1 1 calc R
C3 C 0.08480(16) 0.9092(3) 1.12800(11) 0.0385(8) Uani 1 1 d .
C4 C 0.11938(15) 0.7884(3) 1.11097(11) 0.0386(8) Uani 1 1 d .
C5 C 0.20759(18) 0.6306(3) 1.06547(12) 0.0510(9) Uani 1 1 d .
H5 H 0.2468 0.6019 1.0483 0.061 Uiso 1 1 calc R
C6 C 0.14952(18) 0.5479(3) 1.06377(11) 0.0426(9) Uani 1 1 d .
C7 C 0.14123(17) 0.4113(4) 1.03860(12) 0.0469(9) Uani 1 1 d .
C8 C 0.13627(17) 0.2960(4) 1.01726(12) 0.0505(9) Uani 1 1 d .
C9 C 0.13384(18) 0.1555(3) 0.99139(12) 0.0454(9) Uani 1 1 d .
C10 C 0.17086(17) 0.1409(3) 0.94908(12) 0.0454(9) Uani 1 1 d .
H10 H 0.1958 0.2226 0.9372 0.054 Uiso 1 1 calc R
C11 C 0.17069(17) 0.0062(3) 0.92469(12) 0.0413(8) Uani 1 1 d .
C12 C 0.13531(17) -0.1192(3) 0.94339(12) 0.0411(8) Uani 1 1 d .
C13 C 0.09881(18) -0.1049(3) 0.98533(12) 0.0508(9) Uani 1 1 d .
H13 H 0.0754 -0.1875 0.9979 0.061 Uiso 1 1 calc R
C14 C 0.09709(19) 0.0330(4) 1.00876(12) 0.0551(10) Uani 1 1 d .
H14 H 0.0710 0.0429 1.0363 0.066 Uiso 1 1 calc R
C15 C 0.09752(18) -0.3752(3) 0.93170(12) 0.0527(10) Uani 1 1 d .
H15A H 0.0490 -0.3449 0.9351 0.063 Uiso 1 1 calc R
H15B H 0.1137 -0.4139 0.9618 0.063 Uiso 1 1 calc R
C16 C 0.10409(17) -0.4933(3) 0.89447(13) 0.0504(9) Uani 1 1 d .
H16A H 0.1530 -0.5135 0.8880 0.060 Uiso 1 1 calc R
H16B H 0.0822 -0.5860 0.9050 0.060 Uiso 1 1 calc R
C17 C 0.08404(19) -0.5242(3) 0.81227(13) 0.0580(10) Uani 1 1 d .
H17A H 0.0547 -0.6133 0.8117 0.070 Uiso 1 1 calc R
H17B H 0.1326 -0.5559 0.8116 0.070 Uiso 1 1 calc R
C18 C 0.0684(2) -0.4267(4) 0.77061(13) 0.0641(11) Uani 1 1 d .
H18A H 0.0706 -0.4855 0.7418 0.077 Uiso 1 1 calc R
H18B H 0.0218 -0.3844 0.7734 0.077 Uiso 1 1 calc R
C19 C 0.1009(2) -0.1888(4) 0.73993(14) 0.0754(13) Uani 1 1 d .
H19A H 0.0563 -0.1472 0.7497 0.090 Uiso 1 1 calc R
H19B H 0.0963 -0.2238 0.7076 0.090 Uiso 1 1 calc R
C20 C 0.1556(2) -0.0705(4) 0.74255(13) 0.0771(13) Uani 1 1 d .
H20A H 0.2015 -0.1149 0.7378 0.093 Uiso 1 1 calc R
H20B H 0.1480 0.0043 0.7181 0.093 Uiso 1 1 calc R
C21 C 0.21513(19) 0.0626(4) 0.80215(13) 0.0639(11) Uani 1 1 d .
H21A H 0.2263 0.1470 0.7817 0.077 Uiso 1 1 calc R
H21B H 0.2524 -0.0110 0.7995 0.077 Uiso 1 1 calc R
C22 C 0.20945(18) 0.1152(4) 0.85185(12) 0.0533(10) Uani 1 1 d .
H22A H 0.2509 0.1717 0.8606 0.064 Uiso 1 1 calc R
H22B H 0.1691 0.1804 0.8554 0.064 Uiso 1 1 calc R

loop_
_atom_site_aniso_label
_atom_site_aniso_U_11
_atom_site_aniso_U_22
_atom_site_aniso_U_33
_atom_site_aniso_U_23
_atom_site_aniso_U_13
_atom_site_aniso_U_12
S1 0.0509(6) 0.0402(5) 0.0641(7) -0.0077(5) 0.0056(5) -0.0039(4)
S2 0.0397(5) 0.0471(5) 0.0719(7) -0.0009(5) 0.0037(5) 0.0035(4)
S3 0.0458(5) 0.0402(5) 0.0690(7) -0.0082(5) 0.0082(5) -0.0060(4)
S4 0.0395(5) 0.0432(5) 0.0926(8) -0.0147(5) 0.0086(5) -0.0022(4)
O1 0.0586(16) 0.0337(13) 0.0504(15) -0.0034(11) -0.0010(13) -0.0044(11)
O2 0.0591(16) 0.0484(14) 0.0528(17) -0.0055(13) -0.0131(13) 0.0119(11)
O3 0.0709(18) 0.0586(16) 0.0711(19) 0.0076(14) -0.0078(15) -0.0030(14)
O4 0.0623(18) 0.0767(18) 0.0547(18) -0.0114(14) 0.0018(14) -0.0125(14)
O5 0.0643(16) 0.0349(13) 0.0532(16) -0.0026(12) 0.0060(13) -0.0012(11)
C1 0.072(3) 0.039(2) 0.057(3) -0.0016(18) 0.004(2) 0.0132(19)
C2 0.056(2) 0.048(2) 0.054(3) -0.0024(18) -0.003(2) 0.0182(19)
C3 0.040(2) 0.0331(17) 0.043(2) 0.0053(15) -0.0003(16) 0.0001(15)
C4 0.0356(19) 0.0381(18) 0.042(2) -0.0008(16) -0.0007(17) 0.0019(14)
C5 0.049(2) 0.042(2) 0.063(3) -0.0029(18) 0.012(2) 0.0088(17)
C6 0.050(2) 0.0331(18) 0.045(2) 0.0021(16) 0.0003(18) 0.0053(16)
C7 0.057(2) 0.039(2) 0.044(2) 0.0012(18) -0.0074(18) 0.0068(17)
C8 0.061(2) 0.047(2) 0.044(2) -0.0003(19) -0.0106(19) 0.0108(18)
C9 0.054(2) 0.039(2) 0.043(2) -0.0046(17) -0.018(2) 0.0079(17)
C10 0.049(2) 0.037(2) 0.050(2) -0.0012(18) -0.011(2) -0.0013(15)
C11 0.042(2) 0.042(2) 0.040(2) 0.0009(18) -0.0090(18) 0.0045(16)
C12 0.046(2) 0.037(2) 0.040(2) -0.0002(17) -0.0142(18) 0.0029(16)
C13 0.069(3) 0.042(2) 0.042(2) 0.0040(18) -0.006(2) -0.0031(18)
C14 0.072(3) 0.052(2) 0.041(2) -0.0009(19) -0.005(2) 0.004(2)
C15 0.071(3) 0.037(2) 0.050(2) 0.0118(18) -0.009(2) -0.0068(18)
C16 0.053(2) 0.0298(18) 0.068(3) 0.0029(18) -0.006(2) 0.0006(16)
C17 0.065(3) 0.043(2) 0.065(3) -0.012(2) -0.002(2) -0.0053(18)
C18 0.077(3) 0.059(2) 0.056(3) -0.011(2) -0.006(2) -0.016(2)
C19 0.111(4) 0.065(3) 0.050(3) -0.005(2) -0.017(3) -0.010(3)
C20 0.118(4) 0.075(3) 0.038(3) -0.002(2) 0.003(2) -0.022(3)
C21 0.065(3) 0.063(3) 0.064(3) 0.003(2) 0.009(2) -0.014(2)
C22 0.055(2) 0.045(2) 0.060(3) 0.0020(19) -0.001(2) -0.0121(17)

loop_
_atom_type_symbol
_atom_type_description
_atom_type_scat_dispersion_real
_atom_type_scat_dispersion_imag
_atom_type_scat_source
C C 0.0033 0.0016 'International Tables Vol C Tables 4.2.6.8 and 6.1.1.4'
H H 0.0000 0.0000 'International Tables Vol C Tables 4.2.6.8 and 6.1.1.4'
O O 0.0106 0.0060 'International Tables Vol C Tables 4.2.6.8 and 6.1.1.4'
S S 0.1246 0.1234 'International Tables Vol C Tables 4.2.6.8 and 6.1.1.4'

loop_
_geom_angle_atom_site_label_1
_geom_angle_atom_site_label_2
_geom_angle_atom_site_label_3
_geom_angle
C1 S1 C3 94.10(17)
C2 S2 C3 94.47(16)
C4 S3 C6 94.17(15)
C5 S4 C4 94.01(16)
C12 O1 C15 118.1(3)
C16 O2 C17 114.9(2)
C19 O3 C18 114.1(3)
C21 O4 C20 112.9(3)
C11 O5 C22 116.9(2)
C2 C1 S1 118.1(3)
C2 C1 H1 120.9
S1 C1 H1 120.9
C1 C2 S2 117.8(3)
C1 C2 H2 121.1
S2 C2 H2 121.1
C4 C3 S2 123.7(2)
C4 C3 S1 122.2(2)
S2 C3 S1 114.11(17)
C3 C4 S4 122.5(2)
C3 C4 S3 123.4(2)
S4 C4 S3 114.09(17)
C6 C5 S4 119.6(3)
C6 C5 H5 120.2
S4 C5 H5 120.2
C5 C6 C7 125.7(3)
C5 C6 S3 115.6(2)
C7 C6 S3 118.7(3)
C8 C7 C6 178.1(4)
C7 C8 C9 177.3(4)
C14 C9 C10 119.3(3)
C14 C9 C8 120.9(3)
C10 C9 C8 119.8(3)
C11 C10 C9 120.5(3)
C11 C10 H10 119.8
C9 C10 H10 119.8
O5 C11 C10 124.1(3)
O5 C11 C12 116.0(3)
C10 C11 C12 119.9(3)
O1 C12 C13 124.7(3)
O1 C12 C11 115.8(3)
C13 C12 C11 119.5(3)
C12 C13 C14 120.1(3)
C12 C13 H13 119.9
C14 C13 H13 119.9
C9 C14 C13 120.6(3)
C9 C14 H14 119.7
C13 C14 H14 119.7
O1 C15 C16 107.6(3)
O1 C15 H15A 110.2
C16 C15 H15A 110.2
O1 C15 H15B 110.2
C16 C15 H15B 110.2
H15A C15 H15B 108.5
O2 C16 C15 107.9(2)
O2 C16 H16A 110.1
C15 C16 H16A 110.1
O2 C16 H16B 110.1
C15 C16 H16B 110.1
H16A C16 H16B 108.4
O2 C17 C18 108.0(3)
O2 C17 H17A 110.1
C18 C17 H17A 110.1
O2 C17 H17B 110.1
C18 C17 H17B 110.1
H17A C17 H17B 108.4
O3 C18 C17 107.9(3)
O3 C18 H18A 110.1
C17 C18 H18A 110.1
O3 C18 H18B 110.1
C17 C18 H18B 110.1
H18A C18 H18B 108.4
O3 C19 C20 109.8(3)
O3 C19 H19A 109.7
C20 C19 H19A 109.7
O3 C19 H19B 109.7
C20 C19 H19B 109.7
H19A C19 H19B 108.2
O4 C20 C19 108.2(3)
O4 C20 H20A 110.1
C19 C20 H20A 110.1
O4 C20 H20B 110.1
C19 C20 H20B 110.1
H20A C20 H20B 108.4
O4 C21 C22 109.7(3)
O4 C21 H21A 109.7
C22 C21 H21A 109.7
O4 C21 H21B 109.7
C22 C21 H21B 109.7
H21A C21 H21B 108.2
O5 C22 C21 108.1(3)
O5 C22 H22A 110.1
C21 C22 H22A 110.1
O5 C22 H22B 110.1
C21 C22 H22B 110.1
H22A C22 H22B 108.4

loop_
_geom_bond_atom_site_label_1
_geom_bond_atom_site_label_2
_geom_bond_distance
S1 C1 1.740(4)
S1 C3 1.758(3)
S2 C2 1.737(3)
S2 C3 1.753(3)
S3 C4 1.759(3)
S3 C6 1.768(3)
S4 C5 1.722(3)
S4 C4 1.754(3)
O1 C12 1.367(3)
O1 C15 1.439(3)
O2 C16 1.405(4)
O2 C17 1.410(4)
O3 C19 1.402(4)
O3 C18 1.419(4)
O4 C21 1.397(4)
O4 C20 1.426(4)
O5 C11 1.371(4)
O5 C22 1.439(4)
C1 C2 1.316(4)
C1 H1 0.9300
C2 H2 0.9300
C3 C4 1.349(4)
C5 C6 1.332(4)
C5 H5 0.9300
C6 C7 1.415(4)
C7 C8 1.192(4)
C8 C9 1.447(4)
C9 C14 1.385(4)
C9 C10 1.397(4)
C10 C11 1.381(4)
C10 H10 0.9300
C11 C12 1.406(4)
C12 C13 1.383(4)
C13 C14 1.392(4)
C13 H13 0.9300
C14 H14 0.9300
C15 C16 1.491(4)
C15 H15A 0.9700
C15 H15B 0.9700
C16 H16A 0.9700
C16 H16B 0.9700
C17 C18 1.493(4)
C17 H17A 0.9700
C17 H17B 0.9700
C18 H18A 0.9700
C18 H18B 0.9700
C19 C20 1.484(5)
C19 H19A 0.9700
C19 H19B 0.9700
C20 H20A 0.9700
C20 H20B 0.9700
C21 C22 1.486(5)
C21 H21A 0.9700
C21 H21B 0.9700
C22 H22A 0.9700
C22 H22B 0.9700

loop_
_geom_torsion_atom_site_label_1
_geom_torsion_atom_site_label_2
_geom_torsion_atom_site_label_3
_geom_torsion_atom_site_label_4
_geom_torsion
C3 S1 C1 C2 7.7(3)
S1 C1 C2 S2 -1.1(4)
C3 S2 C2 C1 -6.2(3)
C2 S2 C3 C4 -168.0(3)
C2 S2 C3 S1 11.2(2)
C1 S1 C3 C4 167.7(3)
C1 S1 C3 S2 -11.6(2)
S2 C3 C4 S4 178.92(17)
S1 C3 C4 S4 -0.2(4)
S2 C3 C4 S3 -0.7(4)
S1 C3 C4 S3 -179.81(17)
C5 S4 C4 C3 -164.2(3)
C5 S4 C4 S3 15.5(2)
C6 S3 C4 C3 164.3(3)
C6 S3 C4 S4 -15.4(2)
C4 S4 C5 C6 -9.7(3)
S4 C5 C6 C7 -177.7(3)
S4 C5 C6 S3 0.3(4)
C4 S3 C6 C5 9.1(3)
C4 S3 C6 C7 -172.7(3)
C5 C6 C7 C8 14(11)
S3 C6 C7 C8 -164(11)
C6 C7 C8 C9 7(17)
C7 C8 C9 C14 122(8)
C7 C8 C9 C10 -56(8)
C14 C9 C10 C11 0.2(5)
C8 C9 C10 C11 178.1(3)
C22 O5 C11 C10 -27.2(4)
C22 O5 C11 C12 151.5(3)
C9 C10 C11 O5 176.2(3)
C9 C10 C11 C12 -2.5(5)
C15 O1 C12 C13 6.9(4)
C15 O1 C12 C11 -172.5(3)
O5 C11 C12 O1 2.9(4)
C10 C11 C12 O1 -178.3(3)
O5 C11 C12 C13 -176.5(3)
C10 C11 C12 C13 2.3(5)
O1 C12 C13 C14 -179.2(3)
C11 C12 C13 C14 0.1(5)
C10 C9 C14 C13 2.2(5)
C8 C9 C14 C13 -175.7(3)
C12 C13 C14 C9 -2.4(5)
C12 O1 C15 C16 172.4(3)
C17 O2 C16 C15 167.9(3)
O1 C15 C16 O2 -68.3(3)
C16 O2 C17 C18 -159.5(3)
C19 O3 C18 C17 -164.5(3)
O2 C17 C18 O3 67.9(4)
C18 O3 C19 C20 177.9(3)
C21 O4 C20 C19 155.1(3)
O3 C19 C20 O4 -70.2(4)
C20 O4 C21 C22 -173.3(3)
C11 O5 C22 C21 -155.9(3)
O4 C21 C22 O5 67.1(4)
